data_4130688
loop_
_publ_author_name
'Touge, Taichiro'
'Nara, Hideki'
'Fujiwhara, Mitsuhiko'
'Kayaki, Yoshihito'
'Ikariya, Takao'

_publ_section_title
;
 Efficient Access to Chiral Benzhydrols via Asymmetric Transfer
 Hydrogenation of Unsymmetrical Benzophenones with Bifunctional
 Oxo-Tethered Ruthenium Catalysts.
;
_journal_issue 32
_journal_name_full 'Journal of the American Chemical Society'
_journal_page_first 10084
_journal_page_last 10087
_journal_paper_doi 10.1021/jacs.6b05738
_journal_volume 138
_journal_year 2016
_chemical_absolute_configuration 'CHOOSE rm ad rmad syn or unk'
_chemical_formula_moiety 'C31 H27 Cl2 F2 N O5 S'
_chemical_formula_sum 'C31 H27 Cl2 F2 N O5 S'
_chemical_formula_weight 634.52
_space_group_IT_number 5
_space_group_name_Hall 'C 2y'
_space_group_name_H-M_alt 'C 1 2 1'
_symmetry_cell_setting monoclinic
_symmetry_Int_Tables_number 5
_symmetry_space_group_name_Hall 'C 2y'
_symmetry_space_group_name_H-M 'C 1 2 1'
_atom_sites_solution_hydrogens geom
_atom_sites_solution_primary direct
_atom_sites_solution_secondary difmap
_cell_angle_alpha 90.0000
_cell_angle_beta 110.194(4)
_cell_angle_gamma 90.0000
_cell_formula_units_Z 4
_cell_length_a 33.429(9)
_cell_length_b 7.7463(16)
_cell_length_c 12.033(3)
_cell_measurement_reflns_used 4897
_cell_measurement_temperature 93
_cell_measurement_theta_max 27.49
_cell_measurement_theta_min 3.13
_cell_volume 2924.4(12)
_computing_cell_refinement CrystalClear
_computing_data_collection 'CrystalClear (Rigaku Inc., 2008)'
_computing_data_reduction CrystalClear
_computing_molecular_graphics 'CrystalStructure 4.0'
_computing_publication_material 'CrystalStructure 4.0 (Rigaku, 2010)'
_computing_structure_refinement 'CRYSTALS (Carruthers, et al., 1999)'
_computing_structure_solution 'SIR2002 (Burla, et al., 2003)'
_diffrn_ambient_temperature 93
_diffrn_detector_area_resol_mean 7.111
_diffrn_measured_fraction_theta_full 0.997
_diffrn_measured_fraction_theta_max 0.997
_diffrn_measurement_device_type 'Rigaku Saturn724'
_diffrn_measurement_method \w
_diffrn_radiation_type 'Mo K\a'
_diffrn_radiation_wavelength 0.71075
_diffrn_reflns_av_R_equivalents 0.0449
_diffrn_reflns_limit_h_max 43
_diffrn_reflns_limit_h_min -43
_diffrn_reflns_limit_k_max 7
_diffrn_reflns_limit_k_min -10
_diffrn_reflns_limit_l_max 15
_diffrn_reflns_limit_l_min -11
_diffrn_reflns_number 12127
_diffrn_reflns_theta_full 27.47
_diffrn_reflns_theta_max 27.47
_diffrn_standards_number 0
_exptl_absorpt_coefficient_mu 0.348
_exptl_absorpt_correction_T_max 0.983
_exptl_absorpt_correction_T_min 0.757
_exptl_absorpt_correction_type multi-scan
_exptl_absorpt_process_details 'REQAB (Rigaku, 1998)'
_exptl_crystal_colour colorless
_exptl_crystal_density_diffrn 1.441
_exptl_crystal_density_method 'not measured'
_exptl_crystal_description prism
_exptl_crystal_F_000 1312.00
_exptl_crystal_size_max 0.200
_exptl_crystal_size_mid 0.080
_exptl_crystal_size_min 0.050
_refine_diff_density_max 1.110
_refine_diff_density_min -0.544
_refine_ls_abs_structure_details 'Flack, H. D. (1983), Acta Cryst. A39, 876-881.  2195 Friedel Pairs'
_refine_ls_abs_structure_Flack -0.08(6)
_refine_ls_extinction_method none
_refine_ls_goodness_of_fit_ref 1.000
_refine_ls_hydrogen_treatment constr
_refine_ls_number_parameters 407
_refine_ls_number_reflns 5792
_refine_ls_R_factor_gt 0.0437
_refine_ls_shift/su_max 0.010
_refine_ls_structure_factor_coef Fsqd
_refine_ls_weighting_details 'w = 1/[0.0007Fo^2^ + 0.7500\s(Fo^2^)]/(4Fo^2^)'
_refine_ls_weighting_scheme calc
_refine_ls_wR_factor_ref 0.1023
_reflns_number_gt 4406
_reflns_number_total 5792
_reflns_threshold_expression F^2^>2.0\s(F^2^)
_cod_data_source_file ja6b05738_si_004.cif
_cod_data_source_block 25-F2benzhydrol
_cod_original_cell_volume 2924.3(12)
_cod_database_code 4130688

loop_
_symmetry_equiv_pos_site_id
_symmetry_equiv_pos_as_xyz
1 +X,+Y,+Z
2 -X,+Y,-Z
3 1/2+X,1/2+Y,+Z
4 1/2-X,1/2+Y,-Z

loop_
_atom_site_label
_atom_site_type_symbol
_atom_site_fract_x
_atom_site_fract_y
_atom_site_fract_z
_atom_site_U_iso_or_equiv
_atom_site_adp_type
_atom_site_occupancy
_atom_site_symmetry_multiplicity
_atom_site_calc_flag
_atom_site_refinement_flags
Cl1 Cl 0.12297(3) 0.60825(13) 0.56216(7) 0.0348(3) Uani 1.0 4 d .
Cl2 Cl 0.02653(2) 0.55364(14) 0.39357(7) 0.0368(3) Uani 1.0 4 d .
S1 S 0.07164(2) 1.04239(11) 0.06365(6) 0.01888(18) Uani 1.0 4 d .
F1 F 0.30549(6) 0.5555(3) 0.29835(16) 0.0403(6) Uani 1.0 4 d .
F2 F 0.29844(7) 0.9223(3) 0.67491(16) 0.0425(7) Uani 1.0 4 d .
O1 O 0.19681(6) 0.8040(3) 0.27330(16) 0.0201(6) Uani 1.0 4 d .
O2 O 0.16010(6) 0.6925(3) 0.09368(16) 0.0219(6) Uani 1.0 4 d .
O3 O 0.05588(6) 0.5756(3) -0.03094(17) 0.0253(6) Uani 1.0 4 d .
O4 O 0.04125(7) 1.0235(3) 0.12302(18) 0.0265(6) Uani 1.0 4 d .
O5 O 0.11402(6) 1.0879(3) 0.13500(16) 0.0273(6) Uani 1.0 4 d .
N1 N 0.07286(7) 0.8582(3) -0.01160(18) 0.0142(6) Uani 1.0 4 d .
C1 C 0.23682(8) 0.7915(5) 0.2523(3) 0.0192(8) Uani 1.0 4 d .
C2 C 0.27033(9) 0.7610(5) 0.3734(3) 0.0210(8) Uani 1.0 4 d .
C3 C 0.30327(10) 0.6471(5) 0.3912(3) 0.0278(9) Uani 1.0 4 d .
C4 C 0.33525(10) 0.6223(5) 0.4990(3) 0.0365(10) Uani 1.0 4 d .
C5 C 0.33363(10) 0.7161(5) 0.5955(3) 0.0334(10) Uani 1.0 4 d .
C6 C 0.30097(10) 0.8274(5) 0.5795(3) 0.0287(9) Uani 1.0 4 d .
C7 C 0.26907(9) 0.8562(5) 0.4719(3) 0.0242(8) Uani 1.0 4 d .
C8 C 0.24673(9) 0.9521(5) 0.1964(3) 0.0216(8) Uani 1.0 4 d .
C9 C 0.28171(10) 0.9462(5) 0.1571(3) 0.0299(10) Uani 1.0 4 d .
C10 C 0.29354(10) 1.0914(6) 0.1098(3) 0.0379(11) Uani 1.0 4 d .
C11 C 0.27133(11) 1.2415(6) 0.0999(3) 0.0381(11) Uani 1.0 4 d .
C12 C 0.23664(12) 1.2497(5) 0.1363(3) 0.0388(11) Uani 1.0 4 d .
C13 C 0.22415(10) 1.1045(5) 0.1852(3) 0.0288(9) Uani 1.0 4 d .
C14 C 0.16225(8) 0.7346(4) 0.1914(3) 0.0172(8) Uani 1.0 4 d .
C15 C 0.12748(8) 0.7064(4) 0.2413(3) 0.0167(8) Uani 1.0 4 d .
C16 C 0.13834(9) 0.6873(4) 0.3635(3) 0.0192(8) Uani 1.0 4 d .
C17 C 0.10722(9) 0.6374(4) 0.4109(3) 0.0214(8) Uani 1.0 4 d .
C18 C 0.06572(9) 0.6100(5) 0.3368(3) 0.0232(8) Uani 1.0 4 d .
C19 C 0.05458(9) 0.6275(4) 0.2144(3) 0.0207(8) Uani 1.0 4 d .
C20 C 0.08558(8) 0.6774(4) 0.1674(3) 0.0156(7) Uani 1.0 4 d .
C21 C 0.07058(8) 0.6962(4) 0.0338(3) 0.0168(8) Uani 1.0 4 d .
C22 C 0.05671(8) 0.8808(4) -0.1412(3) 0.0174(7) Uani 1.0 4 d .
C23 C 0.08413(9) 0.7997(4) -0.2089(3) 0.0235(9) Uani 1.0 4 d .
C24 C 0.08947(10) 0.9531(5) -0.2834(3) 0.0264(9) Uani 1.0 4 d .
C25 C 0.04474(10) 1.0024(5) -0.3711(3) 0.0326(10) Uani 1.0 4 d .
C26 C 0.02377(9) 1.0972(5) -0.2908(3) 0.0278(9) Uani 1.0 4 d .
C27 C 0.05743(8) 1.0753(4) -0.1671(3) 0.0197(8) Uani 1.0 4 d .
C28 C 0.09951(9) 1.1031(5) -0.1935(3) 0.0229(8) Uani 1.0 4 d .
C29 C 0.10194(11) 1.2807(5) -0.2474(3) 0.0338(10) Uani 1.0 4 d .
C30 C 0.14090(8) 1.0795(5) -0.0888(3) 0.0264(9) Uani 1.0 4 d .
C31 C 0.05157(10) 1.1753(4) -0.0640(3) 0.0228(8) Uani 1.0 4 d .
H1 H 0.2359 0.6920 0.2012 0.0244 Uiso 1.0 4 calc R
H2 H 0.3573 0.5449 0.5066 0.0437 Uiso 1.0 4 calc R
H3 H 0.3545 0.7029 0.6698 0.0376 Uiso 1.0 4 calc R
H4 H 0.2475 0.9358 0.4645 0.0280 Uiso 1.0 4 calc R
H5 H 0.2968 0.8437 0.1628 0.0361 Uiso 1.0 4 calc R
H6 H 0.3168 1.0857 0.0844 0.0462 Uiso 1.0 4 calc R
H7 H 0.2800 1.3384 0.0685 0.0441 Uiso 1.0 4 calc R
H8 H 0.2214 1.3523 0.1281 0.0445 Uiso 1.0 4 calc R
H9 H 0.2009 1.1096 0.2109 0.0356 Uiso 1.0 4 calc R
H10 H 0.1662 0.7067 0.4135 0.0236 Uiso 1.0 4 calc R
H11 H 0.0267 0.6065 0.1648 0.0245 Uiso 1.0 4 calc R
H12 H 0.0274 0.8379 -0.1738 0.0195 Uiso 1.0 4 calc R
H13 H 0.1114 0.7596 -0.1551 0.0281 Uiso 1.0 4 calc R
H14 H 0.0694 0.7052 -0.2593 0.0282 Uiso 1.0 4 calc R
H15 H 0.1110 0.9367 -0.3209 0.0315 Uiso 1.0 4 calc R
H16 H 0.0473 1.0795 -0.4318 0.0377 Uiso 1.0 4 calc R
H17 H 0.0291 0.8999 -0.4079 0.0380 Uiso 1.0 4 calc R
H18 H 0.0184 1.2181 -0.3115 0.0322 Uiso 1.0 4 calc R
H19 H -0.0027 1.0410 -0.2954 0.0323 Uiso 1.0 4 calc R
H20 H 0.0813 1.2861 -0.3260 0.0418 Uiso 1.0 4 calc R
H21 H 0.0958 1.3688 -0.1994 0.0418 Uiso 1.0 4 calc R
H22 H 0.1300 1.2986 -0.2505 0.0417 Uiso 1.0 4 calc R
H23 H 0.1646 1.0722 -0.1162 0.0329 Uiso 1.0 4 calc R
H24 H 0.1447 1.1766 -0.0365 0.0325 Uiso 1.0 4 calc R
H25 H 0.1393 0.9756 -0.0470 0.0328 Uiso 1.0 4 calc R
H26 H 0.0213 1.2006 -0.0923 0.0281 Uiso 1.0 4 calc R
H27 H 0.0663 1.2833 -0.0640 0.0280 Uiso 1.0 4 calc R

loop_
_atom_site_aniso_label
_atom_site_aniso_U_11
_atom_site_aniso_U_22
_atom_site_aniso_U_33
_atom_site_aniso_U_12
_atom_site_aniso_U_13
_atom_site_aniso_U_23
Cl1 0.0475(5) 0.0423(6) 0.0218(4) 0.0040(4) 0.0212(4) 0.0072(4)
Cl2 0.0380(4) 0.0390(6) 0.0461(5) -0.0047(5) 0.0308(4) 0.0059(5)
S1 0.0254(4) 0.0116(4) 0.0209(4) 0.0011(3) 0.0096(3) -0.0022(3)
F1 0.0389(10) 0.0419(14) 0.0431(11) 0.0100(11) 0.0178(9) -0.0042(11)
F2 0.0532(13) 0.0429(15) 0.0279(11) -0.0110(11) 0.0097(9) -0.0025(10)
O1 0.0175(10) 0.0261(13) 0.0179(10) -0.0018(9) 0.0077(8) -0.0034(9)
O2 0.0224(10) 0.0293(14) 0.0148(10) 0.0027(9) 0.0072(8) -0.0001(9)
O3 0.0363(11) 0.0131(13) 0.0230(11) -0.0043(10) 0.0057(9) -0.0037(9)
O4 0.0375(12) 0.0207(13) 0.0283(11) 0.0072(10) 0.0205(10) 0.0014(10)
O5 0.0357(11) 0.0206(14) 0.0224(11) -0.0074(10) 0.0059(9) -0.0064(10)
N1 0.0191(11) 0.0115(13) 0.0126(12) 0.0020(10) 0.0063(9) 0.0008(10)
C1 0.0180(13) 0.0241(18) 0.0184(15) -0.0013(12) 0.0099(11) -0.0045(13)
C2 0.0194(14) 0.0249(18) 0.0195(15) -0.0039(13) 0.0078(11) 0.0039(13)
C3 0.0333(17) 0.031(2) 0.0234(16) -0.0000(14) 0.0155(14) 0.0060(14)
C4 0.0288(17) 0.039(3) 0.042(2) 0.0077(16) 0.0125(15) 0.0204(18)
C5 0.0288(17) 0.041(3) 0.0239(18) -0.0080(16) 0.0012(14) 0.0150(16)
C6 0.0375(18) 0.031(2) 0.0174(16) -0.0103(15) 0.0093(13) -0.0002(14)
C7 0.0274(15) 0.0230(18) 0.0209(16) -0.0057(14) 0.0068(12) -0.0002(14)
C8 0.0181(14) 0.0286(19) 0.0155(15) -0.0022(13) 0.0026(11) 0.0004(13)
C9 0.0285(17) 0.043(3) 0.0220(17) -0.0035(16) 0.0132(13) 0.0047(15)
C10 0.0287(16) 0.056(3) 0.0314(18) -0.0094(18) 0.0128(14) 0.0051(18)
C11 0.0368(19) 0.047(3) 0.0261(18) -0.0234(18) 0.0058(15) 0.0042(17)
C12 0.046(2) 0.025(3) 0.041(2) -0.0042(17) 0.0084(17) 0.0017(17)
C13 0.0309(16) 0.0277(19) 0.0306(17) -0.0049(15) 0.0140(13) -0.0011(15)
C14 0.0193(14) 0.0185(17) 0.0135(15) 0.0057(12) 0.0056(11) 0.0058(12)
C15 0.0194(14) 0.0120(16) 0.0215(15) 0.0022(11) 0.0104(12) 0.0011(12)
C16 0.0217(14) 0.0201(17) 0.0181(15) 0.0022(13) 0.0098(12) -0.0003(13)
C17 0.0271(15) 0.0199(18) 0.0207(15) 0.0047(13) 0.0128(12) 0.0020(13)
C18 0.0274(15) 0.0186(16) 0.0321(17) 0.0032(13) 0.0210(13) 0.0055(14)
C19 0.0194(14) 0.0150(17) 0.0281(16) 0.0013(12) 0.0088(12) 0.0016(13)
C20 0.0181(13) 0.0103(15) 0.0191(14) 0.0011(11) 0.0073(11) 0.0025(12)
C21 0.0175(13) 0.0119(16) 0.0215(15) -0.0001(12) 0.0075(11) -0.0019(12)
C22 0.0151(12) 0.0172(16) 0.0169(14) -0.0017(12) 0.0018(11) -0.0001(12)
C23 0.0311(16) 0.0227(18) 0.0171(15) 0.0011(14) 0.0089(13) -0.0024(13)
C24 0.0287(17) 0.033(2) 0.0178(15) 0.0008(14) 0.0091(13) 0.0029(14)
C25 0.0342(17) 0.040(3) 0.0206(16) -0.0005(15) 0.0055(13) 0.0088(15)
C26 0.0209(14) 0.031(2) 0.0285(16) 0.0019(14) 0.0051(12) 0.0155(15)
C27 0.0199(13) 0.0149(18) 0.0235(15) 0.0024(12) 0.0063(11) 0.0069(12)
C28 0.0213(14) 0.0248(18) 0.0236(16) -0.0008(13) 0.0092(12) 0.0039(14)
C29 0.0329(18) 0.033(3) 0.038(2) -0.0014(16) 0.0157(15) 0.0154(17)
C30 0.0234(14) 0.028(3) 0.0303(16) -0.0025(14) 0.0129(12) 0.0046(15)
C31 0.0271(15) 0.0135(16) 0.0291(17) 0.0030(13) 0.0115(13) 0.0056(13)

loop_
_atom_type_symbol
_atom_type_description
_atom_type_scat_dispersion_real
_atom_type_scat_dispersion_imag
_atom_type_scat_source
C C 0.0033 0.0016
;
International Tables for Crystallography
(1992, Vol. C, Tables 4.2.6.8 and 6.1.1.4)
;
H H 0.0000 0.0000
;
International Tables for Crystallography
(1992, Vol. C, Table 6.1.1.4)
;
Cl Cl 0.1484 0.1585
;
International Tables for Crystallography
(1992, Vol. C, Tables 4.2.6.8 and 6.1.1.4)
;
F F 0.0171 0.0103
;
International Tables for Crystallography
(1992, Vol. C, Tables 4.2.6.8 and 6.1.1.4)
;
N N 0.0061 0.0033
;
International Tables for Crystallography
(1992, Vol. C, Tables 4.2.6.8 and 6.1.1.4)
;
O O 0.0106 0.0060
;
International Tables for Crystallography
(1992, Vol. C, Tables 4.2.6.8 and 6.1.1.4)
;
S S 0.1246 0.1234
;
International Tables for Crystallography
(1992, Vol. C, Tables 4.2.6.8 and 6.1.1.4)
;

loop_
_geom_angle_atom_site_label_1
_geom_angle_atom_site_label_2
_geom_angle_atom_site_label_3
_geom_angle
_geom_angle_publ_flag
O4 S1 O5 116.90(13) yes
O4 S1 N1 109.30(14) yes
O4 S1 C31 111.59(15) yes
O5 S1 N1 109.11(13) yes
O5 S1 C31 112.19(15) yes
N1 S1 C31 95.60(13) yes
C1 O1 C14 117.2(3) yes
S1 N1 C21 122.5(2) yes
S1 N1 C22 113.38(19) yes
C21 N1 C22 118.5(3) yes
O1 C1 C2 105.2(3) yes
O1 C1 C8 112.4(3) yes
C2 C1 C8 110.7(3) yes
C1 C2 C3 122.5(3) yes
C1 C2 C7 119.9(3) yes
C3 C2 C7 117.5(3) yes
F1 C3 C2 118.8(3) yes
F1 C3 C4 117.4(3) yes
C2 C3 C4 123.9(4) yes
C3 C4 C5 118.2(4) yes
C4 C5 C6 118.5(3) yes
F2 C6 C5 119.7(3) yes
F2 C6 C7 116.2(3) yes
C5 C6 C7 124.1(4) yes
C2 C7 C6 117.8(3) yes
C1 C8 C9 117.4(3) yes
C1 C8 C13 123.6(3) yes
C9 C8 C13 119.0(4) yes
C8 C9 C10 120.2(4) yes
C9 C10 C11 120.5(4) yes
C10 C11 C12 120.4(4) yes
C11 C12 C13 120.3(4) yes
C8 C13 C12 119.7(4) yes
O1 C14 O2 125.0(3) yes
O1 C14 C15 110.7(3) yes
O2 C14 C15 124.2(3) yes
C14 C15 C16 118.9(3) yes
C14 C15 C20 121.0(3) yes
C16 C15 C20 119.6(3) yes
C15 C16 C17 119.9(3) yes
Cl1 C17 C16 117.78(19) yes
Cl1 C17 C18 122.2(3) yes
C16 C17 C18 120.0(3) yes
Cl2 C18 C17 120.8(3) yes
Cl2 C18 C19 118.6(3) yes
C17 C18 C19 120.6(4) yes
C18 C19 C20 119.3(3) yes
C15 C20 C19 120.6(3) yes
C15 C20 C21 123.6(3) yes
C19 C20 C21 115.9(3) yes
O3 C21 N1 120.9(3) yes
O3 C21 C20 121.4(3) yes
N1 C21 C20 117.6(3) yes
N1 C22 C23 116.1(3) yes
N1 C22 C27 107.8(3) yes
C23 C22 C27 103.6(3) yes
C22 C23 C24 101.7(3) yes
C23 C24 C25 108.0(3) yes
C23 C24 C28 102.4(3) yes
C25 C24 C28 102.5(3) yes
C24 C25 C26 103.2(3) yes
C25 C26 C27 102.3(3) yes
C22 C27 C26 104.3(3) yes
C22 C27 C28 104.8(3) yes
C22 C27 C31 108.4(3) yes
C26 C27 C28 101.4(3) yes
C26 C27 C31 118.3(3) yes
C28 C27 C31 118.1(3) yes
C24 C28 C27 92.6(3) yes
C24 C28 C29 114.2(3) yes
C24 C28 C30 113.8(3) yes
C27 C28 C29 113.1(3) yes
C27 C28 C30 116.0(3) yes
C29 C28 C30 106.9(3) yes
S1 C31 C27 106.9(2) yes
O1 C1 H1 109.344 no
C2 C1 H1 109.463 no
C8 C1 H1 109.539 no
C3 C4 H2 120.893 no
C5 C4 H2 120.915 no
C4 C5 H3 120.876 no
C6 C5 H3 120.581 no
C2 C7 H4 120.941 no
C6 C7 H4 121.303 no
C8 C9 H5 119.665 no
C10 C9 H5 120.148 no
C9 C10 H6 119.266 no
C11 C10 H6 120.256 no
C10 C11 H7 119.219 no
C12 C11 H7 120.411 no
C11 C12 H8 119.694 no
C13 C12 H8 120.054 no
C8 C13 H9 119.617 no
C12 C13 H9 120.668 no
C15 C16 H10 120.234 no
C17 C16 H10 119.886 no
C18 C19 H11 120.217 no
C20 C19 H11 120.460 no
N1 C22 H12 109.539 no
C23 C22 H12 110.048 no
C27 C22 H12 109.479 no
C22 C23 H13 111.677 no
C22 C23 H14 111.634 no
C24 C23 H13 111.422 no
C24 C23 H14 110.794 no
H13 C23 H14 109.491 no
C23 C24 H15 114.854 no
C25 C24 H15 113.986 no
C28 C24 H15 113.801 no
C24 C25 H16 110.477 no
C24 C25 H17 110.583 no
C26 C25 H16 110.551 no
C26 C25 H17 112.398 no
H16 C25 H17 109.497 no
C25 C26 H18 112.332 no
C25 C26 H19 110.413 no
C27 C26 H18 111.402 no
C27 C26 H19 110.767 no
H18 C26 H19 109.493 no
C28 C29 H20 109.316 no
C28 C29 H21 109.279 no
C28 C29 H22 109.898 no
H20 C29 H21 109.432 no
H20 C29 H22 109.452 no
H21 C29 H22 109.449 no
C28 C30 H23 110.132 no
C28 C30 H24 108.884 no
C28 C30 H25 109.478 no
H23 C30 H24 109.449 no
H23 C30 H25 109.445 no
H24 C30 H25 109.437 no
S1 C31 H26 117.213 no
S1 C31 H27 117.377 no
C27 C31 H26 103.131 no
C27 C31 H27 103.308 no
H26 C31 H27 107.025 no

loop_
_geom_bond_atom_site_label_1
_geom_bond_atom_site_label_2
_geom_bond_distance
_geom_bond_publ_flag
Cl1 C17 1.726(3) yes
Cl2 C18 1.730(4) yes
S1 O4 1.437(3) yes
S1 O5 1.4244(19) yes
S1 N1 1.698(3) yes
S1 C31 1.777(3) yes
F1 C3 1.347(4) yes
F2 C6 1.390(4) yes
O1 C1 1.448(4) yes
O1 C14 1.345(3) yes
O2 C14 1.198(4) yes
O3 C21 1.208(4) yes
N1 C21 1.381(4) yes
N1 C22 1.474(4) yes
C1 C2 1.519(4) yes
C1 C8 1.504(5) yes
C2 C3 1.369(5) yes
C2 C7 1.409(5) yes
C3 C4 1.380(4) yes
C4 C5 1.387(6) yes
C5 C6 1.352(5) yes
C6 C7 1.382(4) yes
C8 C9 1.406(5) yes
C8 C13 1.383(5) yes
C9 C10 1.378(6) yes
C10 C11 1.363(6) yes
C11 C12 1.375(6) yes
C12 C13 1.398(6) yes
C14 C15 1.498(5) yes
C15 C16 1.394(4) yes
C15 C20 1.394(4) yes
C16 C17 1.403(5) yes
C17 C18 1.382(4) yes
C18 C19 1.396(5) yes
C19 C20 1.396(5) yes
C20 C21 1.516(4) yes
C22 C23 1.554(5) yes
C22 C27 1.541(5) yes
C23 C24 1.536(5) yes
C24 C25 1.551(4) yes
C24 C28 1.543(5) yes
C25 C26 1.559(6) yes
C26 C27 1.534(4) yes
C27 C28 1.560(5) yes
C27 C31 1.532(5) yes
C28 C29 1.535(5) yes
C28 C30 1.527(4) yes
C1 H1 0.980 no
C4 H2 0.930 no
C5 H3 0.930 no
C7 H4 0.930 no
C9 H5 0.930 no
C10 H6 0.930 no
C11 H7 0.930 no
C12 H8 0.930 no
C13 H9 0.930 no
C16 H10 0.930 no
C19 H11 0.930 no
C22 H12 0.980 no
C23 H13 0.970 no
C23 H14 0.970 no
C24 H15 0.980 no
C25 H16 0.970 no
C25 H17 0.970 no
C26 H18 0.970 no
C26 H19 0.970 no
C29 H20 0.960 no
C29 H21 0.960 no
C29 H22 0.960 no
C30 H23 0.960 no
C30 H24 0.960 no
C30 H25 0.960 no
C31 H26 0.970 no
C31 H27 0.970 no

loop_
_geom_contact_atom_site_label_1
_geom_contact_atom_site_label_2
_geom_contact_distance
_geom_contact_publ_flag
_geom_contact_site_symmetry_2
Cl1 Cl2 3.1894(13) no .
S1 C15 3.475(3) no .
S1 C20 3.061(3) no .
S1 C28 3.557(4) no .
S1 C30 3.426(4) no .
F1 C1 2.835(4) no .
F1 C5 3.591(4) no .
F1 C9 3.427(5) no .
O1 O5 3.476(3) no .
O1 C3 3.560(4) no .
O1 C7 2.779(3) no .
O1 C13 2.836(5) no .
O1 C16 2.698(4) no .
O2 O3 3.406(3) no .
O2 O5 3.540(4) no .
O2 N1 3.034(3) no .
O2 C1 2.726(3) no .
O2 C8 3.389(4) no .
O2 C16 3.563(4) no .
O2 C20 2.921(4) no .
O2 C21 2.826(4) no .
O3 C15 3.475(3) no .
O3 C19 2.994(4) no .
O3 C22 2.716(4) no .
O3 C23 3.144(4) no .
O4 C19 3.237(4) no .
O4 C20 3.020(4) no .
O4 C21 3.044(4) no .
O4 C22 3.568(4) no .
O5 C13 3.521(4) no .
O5 C14 3.130(4) no .
O5 C15 3.190(4) no .
O5 C20 3.380(4) no .
O5 C21 3.402(4) no .
O5 C22 3.591(4) no .
O5 C27 3.472(4) no .
O5 C30 3.120(4) no .
N1 C14 3.282(3) no .
N1 C15 3.185(4) no .
N1 C19 3.480(5) no .
N1 C24 3.577(5) no .
N1 C28 3.245(5) no .
N1 C30 3.230(5) no .
C2 C5 2.799(4) no .
C2 C9 3.108(5) no .
C2 C13 3.490(5) no .
C2 C14 3.526(4) no .
C3 C6 2.685(5) no .
C3 C8 3.404(5) no .
C3 C9 3.524(5) no .
C4 C7 2.791(5) no .
C7 C8 3.223(4) no .
C8 C11 2.777(6) no .
C8 C14 3.271(5) no .
C9 C12 2.757(6) no .
C10 C13 2.769(6) no .
C13 C14 3.550(5) no .
C13 C30 3.510(4) no .
C14 C21 3.010(4) no .
C15 C18 2.789(5) no .
C16 C19 2.794(4) no .
C17 C20 2.782(4) no .
C21 C23 3.208(5) no .
C22 C25 2.817(5) no .
C22 C30 3.076(4) no .
C23 C26 2.997(5) no .
C23 C30 2.914(5) no .
C25 C29 2.925(5) no .
C26 C29 2.860(5) no .
C29 C31 3.307(6) no .
C30 C31 3.189(5) no .
Cl2 Cl2 3.5837(15) no 2_556
F1 C11 3.323(5) no 1_545
F1 C12 3.408(4) no 1_545
F1 C30 3.567(4) no 4_545
F2 O1 3.015(4) no 4_556
F2 O2 3.375(3) no 4_556
F2 C1 3.324(4) no 4_556
F2 C2 3.403(4) no 4_556
F2 C12 3.188(5) no 4_546
F2 C13 3.215(5) no 4_546
F2 C14 2.951(4) no 4_556
F2 C15 3.205(4) no 4_556
F2 C16 3.093(4) no 4_556
O1 F2 3.015(4) no 4_546
O2 F2 3.375(3) no 4_546
O2 C10 3.410(5) no 4_545
O3 C31 3.123(4) no 1_545
O4 O4 3.276(3) no 2_555
O4 C22 3.534(4) no 2_555
O4 C26 3.487(5) no 2_555
O4 C27 3.540(4) no 2_555
O4 C31 3.161(4) no 2_555
O5 C5 3.263(4) no 4_556
C1 F2 3.324(4) no 4_546
C2 F2 3.403(4) no 4_546
C5 O5 3.263(4) no 4_546
C6 C16 3.376(5) no 4_556
C9 C11 3.381(5) no 4_545
C10 O2 3.410(5) no 4_555
C11 F1 3.323(5) no 1_565
C11 C9 3.381(5) no 4_555
C12 F1 3.408(4) no 1_565
C12 F2 3.188(5) no 4_556
C13 F2 3.215(5) no 4_556
C14 F2 2.951(4) no 4_546
C15 F2 3.205(4) no 4_546
C16 F2 3.093(4) no 4_546
C16 C6 3.376(5) no 4_546
C22 O4 3.534(4) no 2_555
C25 C25 3.488(4) no 2_554
C26 O4 3.487(5) no 2_555
C27 O4 3.540(4) no 2_555
C30 F1 3.567(4) no 4_555
C31 O3 3.123(4) no 1_565
C31 O4 3.161(4) no 2_555
Cl1 H10 2.7663 no .
Cl2 H11 2.7850 no .
S1 H12 3.1534 no .
S1 H24 3.2449 no .
S1 H25 3.0387 no .
F1 H1 2.4538 no .
F1 H2 2.5084 no .
F1 H5 2.7199 no .
F2 H3 2.5465 no .
F2 H4 2.5194 no .
O1 H4 2.5516 no .
O1 H9 2.5017 no .
O1 H10 2.3780 no .
O2 H1 2.4141 no .
O2 H13 2.9179 no .
O2 H25 2.7106 no .
O3 H11 2.8530 no .
O3 H12 2.6196 no .
O3 H13 3.1029 no .
O3 H14 3.1016 no .
O4 H11 3.3300 no .
O4 H26 2.8012 no .
O4 H27 3.3336 no .
O5 H9 2.7331 no .
O5 H24 2.6914 no .
O5 H25 2.7468 no .
O5 H26 3.4638 no .
O5 H27 2.8169 no .
N1 H11 3.5977 no .
N1 H13 2.6008 no .
N1 H14 3.1721 no .
N1 H24 3.5266 no .
N1 H25 2.5677 no .
N1 H26 3.1296 no .
N1 H27 3.3462 no .
C1 H4 2.6959 no .
C1 H5 2.6130 no .
C1 H9 2.7111 no .
C1 H10 3.5961 no .
C2 H2 3.2571 no .
C2 H5 3.0264 no .
C3 H1 2.6209 no .
C3 H3 3.2234 no .
C3 H4 3.2240 no .
C3 H5 3.0831 no .
C5 H4 3.2470 no .
C6 H2 3.2008 no .
C7 H1 3.3117 no .
C7 H3 3.2468 no .
C7 H10 3.4635 no .
C8 H4 3.2195 no .
C8 H6 3.2490 no .
C8 H8 3.2439 no .
C9 H1 2.6584 no .
C9 H7 3.2136 no .
C9 H9 3.2437 no .
C10 H8 3.2108 no .
C11 H5 3.2170 no .
C11 H9 3.2458 no .
C12 H6 3.2160 no .
C12 H23 3.4448 no .
C12 H24 3.1115 no .
C13 H1 3.2174 no .
C13 H4 3.4350 no .
C13 H5 3.2405 no .
C13 H7 3.2474 no .
C13 H23 3.4917 no .
C13 H24 3.0973 no .
C13 H25 3.3739 no .
C14 H1 2.4457 no .
C14 H9 3.1555 no .
C14 H10 2.6392 no .
C14 H25 3.2838 no .
C15 H11 3.2630 no .
C17 H11 3.2498 no .
C18 H10 3.2485 no .
C20 H10 3.2519 no .
C21 H11 2.5903 no .
C21 H12 2.6538 no .
C21 H13 3.0689 no .
C21 H14 3.5146 no .
C21 H25 3.5281 no .
C22 H15 3.2960 no .
C22 H17 3.0217 no .
C22 H18 3.2953 no .
C22 H19 2.5266 no .
C22 H24 3.5957 no .
C22 H25 2.6987 no .
C22 H26 2.8923 no .
C22 H27 3.2379 no .
C23 H16 3.3362 no .
C23 H17 2.5853 no .
C23 H19 3.3034 no .
C23 H23 3.2969 no .
C23 H25 2.5629 no .
C24 H12 2.9552 no .
C24 H18 3.0698 no .
C24 H19 3.1089 no .
C24 H20 2.6257 no .
C24 H21 3.3596 no .
C24 H22 2.9633 no .
C24 H23 2.7788 no .
C24 H24 3.3824 no .
C24 H25 2.7606 no .
C25 H12 2.9232 no .
C25 H13 3.3560 no .
C25 H14 2.6497 no .
C25 H20 2.4826 no .
C25 H21 3.5785 no .
C25 H22 3.5541 no .
C26 H12 2.4319 no .
C26 H14 3.3601 no .
C26 H15 3.3019 no .
C26 H20 2.5665 no .
C26 H21 3.1002 no .
C26 H26 2.5475 no .
C26 H27 2.9779 no .
C27 H13 3.0134 no .
C27 H14 3.1486 no .
C27 H15 3.1727 no .
C27 H16 3.0844 no .
C27 H17 3.0402 no .
C27 H20 2.8316 no .
C27 H21 2.7047 no .
C27 H22 3.3992 no .
C27 H23 3.4209 no .
C27 H24 2.9033 no .
C27 H25 2.7278 no .
C28 H12 3.2383 no .
C28 H13 2.7069 no .
C28 H14 3.2544 no .
C28 H16 2.8014 no .
C28 H17 3.2381 no .
C28 H18 2.7401 no .
C28 H19 3.2424 no .
C28 H26 3.3299 no .
C28 H27 2.6096 no .
C29 H15 2.8562 no .
C29 H16 2.8095 no .
C29 H18 2.6733 no .
C29 H23 2.6848 no .
C29 H24 2.5742 no .
C29 H25 3.2981 no .
C29 H27 2.8478 no .
C30 H9 3.4761 no .
C30 H13 2.6843 no .
C30 H15 2.8454 no .
C30 H20 3.2789 no .
C30 H21 2.7712 no .
C30 H22 2.5116 no .
C30 H27 3.0534 no .
C31 H12 2.9145 no .
C31 H18 2.8157 no .
C31 H19 2.9395 no .
C31 H21 2.9592 no .
C31 H24 3.0149 no .
C31 H25 3.2588 no .
H1 H4 3.5929 no .
H1 H5 2.5269 no .
H1 H9 3.4556 no .
H2 H3 2.3423 no .
H4 H9 3.2047 no .
H4 H10 3.1234 no .
H5 H6 2.3002 no .
H6 H7 2.2852 no .
H7 H8 2.3069 no .
H8 H9 2.3386 no .
H8 H24 2.9750 no .
H9 H24 2.9664 no .
H9 H25 3.2463 no .
H12 H13 2.8071 no .
H12 H14 2.2549 no .
H12 H17 2.8772 no .
H12 H18 3.3415 no .
H12 H19 2.1471 no .
H12 H26 3.0055 no .
H13 H15 2.4172 no .
H13 H17 3.4981 no .
H13 H23 2.9447 no .
H13 H24 3.5510 no .
H13 H25 2.1263 no .
H14 H15 2.5317 no .
H14 H16 3.4931 no .
H14 H17 2.3716 no .
H14 H19 3.4690 no .
H14 H25 3.5001 no .
H15 H16 2.3616 no .
H15 H17 2.5876 no .
H15 H20 2.8752 no .
H15 H22 2.9339 no .
H15 H23 2.7086 no .
H15 H25 3.1132 no .
H16 H18 2.2690 no .
H16 H19 2.7316 no .
H16 H20 2.1159 no .
H16 H21 3.5132 no .
H16 H22 3.3342 no .
H17 H18 2.7995 no .
H17 H19 2.2679 no .
H17 H20 3.4330 no .
H18 H20 2.2346 no .
H18 H21 2.7343 no .
H18 H22 3.5986 no .
H18 H26 2.6086 no .
H18 H27 2.8972 no .
H19 H20 3.5133 no .
H19 H26 2.6062 no .
H19 H27 3.4870 no .
H20 H23 3.4669 no .
H20 H24 3.4994 no .
H20 H27 3.3606 no .
H21 H23 3.1591 no .
H21 H24 2.5527 no .
H21 H25 3.5931 no .
H21 H26 3.4333 no .
H21 H27 2.2770 no .
H22 H23 2.3952 no .
H22 H24 2.6243 no .
H22 H25 3.4383 no .
H22 H27 3.5890 no .
H24 H27 2.6591 no .
H25 H27 3.3676 no .
Cl1 H2 3.5969 no 4_556
Cl1 H14 3.3233 no 1_556
Cl1 H15 3.0008 no 1_556
Cl1 H20 3.3566 no 1_546
Cl1 H22 3.2447 no 1_546
Cl2 H12 3.4348 no 2_555
Cl2 H14 3.2699 no 2_555
Cl2 H17 3.5732 no 1_556
Cl2 H17 3.3014 no 2_555
Cl2 H18 2.9932 no 2_545
S1 H3 3.5303 no 4_556
S1 H26 3.4657 no 2_555
F1 H7 3.0946 no 1_545
F1 H8 3.2551 no 1_545
F1 H15 2.8629 no 4_545
F1 H22 3.0650 no 4_545
F1 H23 2.7075 no 4_545
F2 H1 3.0142 no 4_556
F2 H8 2.7283 no 4_546
F2 H9 2.7812 no 4_546
F2 H10 2.8727 no 4_556
O2 H6 2.6485 no 4_545
O2 H7 3.4349 no 4_545
O2 H8 3.2761 no 1_545
O3 H11 2.6850 no 2_555
O3 H21 3.2139 no 1_545
O3 H26 3.1195 no 1_545
O3 H27 2.3448 no 1_545
O4 H12 2.9445 no 2_555
O4 H19 2.7985 no 2_555
O4 H26 2.4199 no 2_555
O5 H3 2.3901 no 4_556
C2 H4 3.3622 no 4_546
C3 H4 3.2564 no 4_546
C3 H22 3.4409 no 4_545
C4 H4 3.2810 no 4_546
C4 H10 3.3926 no 4_546
C4 H15 3.5426 no 4_545
C5 H4 3.3519 no 4_546
C5 H9 3.0496 no 4_546
C6 H4 3.3931 no 4_546
C6 H9 3.0534 no 4_546
C6 H10 3.1275 no 4_556
C7 H4 3.4341 no 4_546
C7 H10 3.4488 no 4_556
C8 H7 3.1257 no 4_545
C9 H7 2.9073 no 4_545
C9 H8 3.4731 no 4_545
C9 H22 2.9999 no 4_545
C9 H23 3.5301 no 4_545
C10 H7 3.2928 no 4_545
C10 H8 3.2989 no 4_545
C10 H13 3.3000 no 4_555
C10 H22 3.4001 no 4_545
C11 H1 3.5671 no 4_555
C11 H5 3.2914 no 4_555
C11 H23 3.3008 no 4_555
C12 H1 3.5154 no 1_565
C12 H5 3.4578 no 4_555
C16 H2 3.1596 no 4_556
C17 H2 3.3974 no 4_556
C18 H12 3.5261 no 2_555
C19 H12 3.0785 no 2_555
C21 H11 3.3783 no 2_555
C21 H27 3.3941 no 1_545
C22 H11 3.4392 no 2_555
C23 H6 3.5398 no 4_545
C23 H21 3.3581 no 1_545
C25 H16 3.2259 no 2_554
C25 H17 3.0427 no 2_554
C26 H16 3.3653 no 2_554
C29 H5 3.2187 no 4_555
C29 H14 3.4512 no 1_565
C30 H5 3.2565 no 4_555
C30 H7 3.1780 no 4_545
C31 H26 3.5595 no 2_555
H1 F2 3.0142 no 4_546
H1 C11 3.5671 no 4_545
H1 C12 3.5154 no 1_545
H1 H6 3.3779 no 4_545
H1 H7 3.3027 no 4_545
H1 H8 2.7631 no 1_545
H2 Cl1 3.5969 no 4_546
H2 C16 3.1596 no 4_546
H2 C17 3.3974 no 4_546
H2 H10 2.9877 no 4_546
H2 H15 2.9080 no 4_545
H3 S1 3.5303 no 4_546
H3 O5 2.3901 no 4_546
H3 H9 2.8027 no 4_546
H4 C2 3.3622 no 4_556
H4 C3 3.2564 no 4_556
H4 C4 3.2810 no 4_556
H4 C5 3.3519 no 4_556
H4 C6 3.3931 no 4_556
H4 C7 3.4341 no 4_556
H4 H10 3.4593 no 4_556
H5 C11 3.2914 no 4_545
H5 C12 3.4578 no 4_545
H5 C29 3.2187 no 4_545
H5 C30 3.2565 no 4_545
H5 H7 3.0660 no 4_545
H5 H8 3.3398 no 4_545
H5 H21 3.4682 no 4_545
H5 H22 2.3348 no 4_545
H5 H23 2.6271 no 4_545
H5 H24 3.1412 no 4_545
H6 O2 2.6485 no 4_555
H6 C23 3.5398 no 4_555
H6 H1 3.3779 no 4_555
H6 H8 3.0306 no 4_545
H6 H13 2.6230 no 4_555
H6 H21 3.2362 no 4_545
H6 H22 3.1063 no 4_545
H6 H24 3.5419 no 4_545
H6 H25 3.4544 no 4_555
H7 F1 3.0946 no 1_565
H7 O2 3.4349 no 4_555
H7 C8 3.1257 no 4_555
H7 C9 2.9073 no 4_555
H7 C10 3.2928 no 4_555
H7 C30 3.1780 no 4_555
H7 H1 3.3027 no 4_555
H7 H5 3.0660 no 4_555
H7 H13 3.4677 no 4_555
H7 H23 2.5112 no 4_555
H7 H25 2.9940 no 4_555
H8 F1 3.2551 no 1_565
H8 F2 2.7283 no 4_556
H8 O2 3.2761 no 1_565
H8 C9 3.4731 no 4_555
H8 C10 3.2989 no 4_555
H8 H1 2.7631 no 1_565
H8 H5 3.3398 no 4_555
H8 H6 3.0306 no 4_555
H9 F2 2.7812 no 4_556
H9 C5 3.0496 no 4_556
H9 C6 3.0534 no 4_556
H9 H3 2.8027 no 4_556
H10 F2 2.8727 no 4_546
H10 C4 3.3926 no 4_556
H10 C6 3.1275 no 4_546
H10 C7 3.4488 no 4_546
H10 H2 2.9877 no 4_556
H10 H4 3.4593 no 4_546
H11 O3 2.6850 no 2_555
H11 C21 3.3783 no 2_555
H11 C22 3.4392 no 2_555
H11 H12 2.5752 no 2_555
H11 H26 3.5015 no 2_545
H12 Cl2 3.4348 no 2_555
H12 O4 2.9445 no 2_555
H12 C18 3.5261 no 2_555
H12 C19 3.0785 no 2_555
H12 H11 2.5752 no 2_555
H13 C10 3.3000 no 4_545
H13 H6 2.6230 no 4_545
H13 H7 3.4677 no 4_545
H13 H21 3.0866 no 1_545
H14 Cl1 3.3233 no 1_554
H14 Cl2 3.2699 no 2_555
H14 C29 3.4512 no 1_545
H14 H20 3.4009 no 1_545
H14 H21 2.7663 no 1_545
H15 Cl1 3.0008 no 1_554
H15 F1 2.8629 no 4_555
H15 C4 3.5426 no 4_555
H15 H2 2.9080 no 4_555
H16 C25 3.2259 no 2_554
H16 C26 3.3653 no 2_554
H16 H16 3.0167 no 2_554
H16 H17 2.9611 no 2_554
H16 H18 3.2908 no 2_554
H16 H19 3.1152 no 2_554
H17 Cl2 3.5732 no 1_554
H17 Cl2 3.3014 no 2_555
H17 C25 3.0427 no 2_554
H17 H16 2.9611 no 2_554
H17 H17 2.3901 no 2_554
H17 H19 3.5410 no 2_554
H18 Cl2 2.9932 no 2_565
H18 H16 3.2908 no 2_554
H19 O4 2.7985 no 2_555
H19 H16 3.1152 no 2_554
H19 H17 3.5410 no 2_554
H20 Cl1 3.3566 no 1_564
H20 H14 3.4009 no 1_565
H21 O3 3.2139 no 1_565
H21 C23 3.3581 no 1_565
H21 H5 3.4682 no 4_555
H21 H6 3.2362 no 4_555
H21 H13 3.0866 no 1_565
H21 H14 2.7663 no 1_565
H22 Cl1 3.2447 no 1_564
H22 F1 3.0650 no 4_555
H22 C3 3.4409 no 4_555
H22 C9 2.9999 no 4_555
H22 C10 3.4001 no 4_555
H22 H5 2.3348 no 4_555
H22 H6 3.1063 no 4_555
H23 F1 2.7075 no 4_555
H23 C9 3.5301 no 4_555
H23 C11 3.3008 no 4_545
H23 H5 2.6271 no 4_555
H23 H7 2.5112 no 4_545
H24 H5 3.1412 no 4_555
H24 H6 3.5419 no 4_555
H25 H6 3.4544 no 4_545
H25 H7 2.9940 no 4_545
H26 S1 3.4657 no 2_555
H26 O3 3.1195 no 1_565
H26 O4 2.4199 no 2_555
H26 C31 3.5595 no 2_555
H26 H11 3.5015 no 2_565
H26 H26 3.0239 no 2_555
H27 O3 2.3448 no 1_565
H27 C21 3.3941 no 1_565

loop_
_geom_torsion_atom_site_label_1
_geom_torsion_atom_site_label_2
_geom_torsion_atom_site_label_3
_geom_torsion_atom_site_label_4
_geom_torsion
_geom_torsion_publ_flag
O4 S1 N1 C21 -39.71(19) no
O4 S1 N1 C22 113.34(16) no
O4 S1 C31 C27 -128.52(18) no
O5 S1 N1 C21 89.2(2) no
O5 S1 N1 C22 -117.71(16) no
O5 S1 C31 C27 98.10(19) no
N1 S1 C31 C27 -15.2(2) no
C31 S1 N1 C21 -154.93(19) no
C31 S1 N1 C22 -1.88(19) no
C1 O1 C14 O2 -14.6(4) no
C1 O1 C14 C15 161.9(2) no
C14 O1 C1 C2 -142.7(3) no
C14 O1 C1 C8 96.6(3) no
S1 N1 C21 O3 152.1(2) no
S1 N1 C21 C20 -25.6(3) no
S1 N1 C22 C23 133.92(19) no
S1 N1 C22 C27 18.3(3) no
C21 N1 C22 C23 -71.9(3) no
C21 N1 C22 C27 172.5(3) no
C22 N1 C21 O3 0.3(4) no
C22 N1 C21 C20 -177.4(2) no
O1 C1 C2 C3 139.3(3) no
O1 C1 C2 C7 -43.1(4) no
O1 C1 C8 C9 -171.49(19) no
O1 C1 C8 C13 10.4(4) no
C2 C1 C8 C9 71.1(4) no
C2 C1 C8 C13 -107.0(3) no
C8 C1 C2 C3 -99.0(4) no
C8 C1 C2 C7 78.7(4) no
C1 C2 C3 F1 -1.6(5) no
C1 C2 C3 C4 176.9(3) no
C1 C2 C7 C6 -178.2(3) no
C3 C2 C7 C6 -0.4(5) no
C7 C2 C3 F1 -179.4(3) no
C7 C2 C3 C4 -0.8(5) no
F1 C3 C4 C5 179.7(3) no
C2 C3 C4 C5 1.1(6) no
C3 C4 C5 C6 -0.2(6) no
C4 C5 C6 F2 179.6(3) no
C4 C5 C6 C7 -1.0(6) no
F2 C6 C7 C2 -179.3(3) no
C5 C6 C7 C2 1.3(6) no
C1 C8 C9 C10 -177.2(2) no
C1 C8 C13 C12 177.5(2) no
C9 C8 C13 C12 -0.6(4) no
C13 C8 C9 C10 1.0(4) no
C8 C9 C10 C11 -0.5(4) no
C9 C10 C11 C12 -0.4(5) no
C10 C11 C12 C13 0.8(5) no
C11 C12 C13 C8 -0.3(5) no
O1 C14 C15 C16 -24.5(4) no
O1 C14 C15 C20 163.7(3) no
O2 C14 C15 C16 152.0(3) no
O2 C14 C15 C20 -19.8(5) no
C14 C15 C16 C17 -171.3(3) no
C14 C15 C20 C19 171.0(3) no
C14 C15 C20 C21 -8.8(5) no
C16 C15 C20 C19 -0.8(5) no
C16 C15 C20 C21 179.5(3) no
C20 C15 C16 C17 0.6(5) no
C15 C16 C17 Cl1 177.7(3) no
C15 C16 C17 C18 -1.0(5) no
Cl1 C17 C18 Cl2 2.9(5) no
Cl1 C17 C18 C19 -177.1(2) no
C16 C17 C18 Cl2 -178.4(3) no
C16 C17 C18 C19 1.6(5) no
Cl2 C18 C19 C20 178.3(2) no
C17 C18 C19 C20 -1.6(5) no
C18 C19 C20 C15 1.2(5) no
C18 C19 C20 C21 -179.0(3) no
C15 C20 C21 O3 118.9(4) no
C15 C20 C21 N1 -63.4(4) no
C19 C20 C21 O3 -60.9(4) no
C19 C20 C21 N1 116.8(3) no
N1 C22 C23 C24 -128.4(3) no
N1 C22 C27 C26 -155.9(2) no
N1 C22 C27 C28 97.9(3) no
N1 C22 C27 C31 -29.0(3) no
C23 C22 C27 C26 80.6(3) no
C23 C22 C27 C28 -25.6(2) no
C23 C22 C27 C31 -152.56(17) no
C27 C22 C23 C24 -10.5(2) no
C22 C23 C24 C25 -63.9(3) no
C22 C23 C24 C28 43.8(3) no
C23 C24 C25 C26 75.3(3) no
C23 C24 C28 C27 -57.1(3) no
C23 C24 C28 C29 -173.9(2) no
C23 C24 C28 C30 62.9(3) no
C25 C24 C28 C27 54.8(3) no
C25 C24 C28 C29 -62.0(4) no
C25 C24 C28 C30 174.8(3) no
C28 C24 C25 C26 -32.4(3) no
C24 C25 C26 C27 -4.9(4) no
C25 C26 C27 C22 -68.6(3) no
C25 C26 C27 C28 40.1(3) no
C25 C26 C27 C31 171.0(3) no
C22 C27 C28 C24 50.0(2) no
C22 C27 C28 C29 167.72(18) no
C22 C27 C28 C30 -68.2(3) no
C22 C27 C31 S1 27.4(3) no
C26 C27 C28 C24 -58.3(3) no
C26 C27 C28 C29 59.4(3) no
C26 C27 C28 C30 -176.5(3) no
C26 C27 C31 S1 145.7(3) no
C28 C27 C31 S1 -91.4(3) no
C31 C27 C28 C24 170.7(3) no
C31 C27 C28 C29 -71.6(3) no
C31 C27 C28 C30 52.5(4) no
